data_7008097
loop_
_publ_author_name
'Barfod, Rasmus'
'Eriksen, Jette'
'Golding, Bernard T.'
'Hammersh\/oi, Anders'
'Jacobsen, Thomas Amos'
'Langkilde, Annette'
'Larsen, Sine'
'M\/onsted, Ole'
'Sargeson, Alan M.'
'S\/orensen, Henning Osholm'

_publ_section_title
;
 Facile cobalt(III) template synthesis of novel branched hexadentate
 polyamine monocarboxylates.
;
_journal_issue 3
_journal_name_full 'Dalton transactions (Cambridge, England : 2003)'
_journal_page_first 491
_journal_page_last 500
_journal_paper_doi 10.1039/b416994h
_journal_year 2005
_chemical_formula_moiety 'C12 H30 Co N5 O4 2+, 2(O3 S C F3 1-)'
_chemical_formula_sum 'C14 H30 Co F6 N5 O10 S2'
_chemical_formula_weight 665.48
_chemical_name_common p-(Co(tren)((MeO)2CHCH2gly))(O3SCF3)2
_space_group_IT_number 19
_symmetry_cell_setting orthorhombic
_symmetry_space_group_name_Hall 'P 2ac 2ab'
_symmetry_space_group_name_H-M 'P 21 21 21'
_atom_sites_solution_hydrogens geom
_atom_sites_solution_primary direct
_atom_sites_solution_secondary difmap
_audit_creation_method SHELXL-97
_cell_angle_alpha 90.00
_cell_angle_beta 90.00
_cell_angle_gamma 90.00
_cell_formula_units_Z 4
_cell_length_a 9.3490(1)
_cell_length_b 12.6570(1)
_cell_length_c 21.2560(2)
_cell_measurement_reflns_used 3190
_cell_measurement_temperature 122.4(5)
_cell_measurement_theta_max 27.48
_cell_measurement_theta_min 4.08
_cell_volume 2515.23(4)
_computing_cell_refinement 'HKL Scalepack (Otwinowski & Minor 1997)'
_computing_data_collection 'Collect (Nonius, 1998)'
_computing_data_reduction 'HKL Denzo and Scalepack (Otwinowski & Minor 1997)'
_computing_structure_refinement 'SHELXL-97 (Sheldrick, 1997)'
_computing_structure_solution 'SHELXS-97 (Sheldrick, 1990)'
_diffrn_ambient_temperature 122.4(5)
_diffrn_measured_fraction_theta_full 0.992
_diffrn_measured_fraction_theta_max 0.992
_diffrn_measurement_device_type 'Nonius KappaCCD'
_diffrn_measurement_method \w
_diffrn_radiation_monochromator graphite
_diffrn_radiation_source 'fine-focus sealed tube'
_diffrn_radiation_type MoK\a
_diffrn_radiation_wavelength 0.71073
_diffrn_reflns_av_R_equivalents 0.036
_diffrn_reflns_av_sigmaI/netI 0.0514
_diffrn_reflns_limit_h_max 12
_diffrn_reflns_limit_h_min -12
_diffrn_reflns_limit_k_max 16
_diffrn_reflns_limit_k_min -16
_diffrn_reflns_limit_l_max 27
_diffrn_reflns_limit_l_min -27
_diffrn_reflns_number 23691
_diffrn_reflns_theta_full 27.49
_diffrn_reflns_theta_max 27.49
_diffrn_reflns_theta_min 4.16
_exptl_absorpt_coefficient_mu 0.952
_exptl_absorpt_correction_type none
_exptl_crystal_colour orange
_exptl_crystal_density_diffrn 1.757
_exptl_crystal_density_meas ?
_exptl_crystal_density_method .
_exptl_crystal_description octahedra
_exptl_crystal_F_000 1368
_exptl_crystal_size_max 0.18
_exptl_crystal_size_mid 0.12
_exptl_crystal_size_min 0.10
_refine_diff_density_max 1.296
_refine_diff_density_min -0.401
_refine_diff_density_rms 0.085
_refine_ls_abs_structure_details 'Flack H D (1983), Acta Cryst. A39, 876-881'
_refine_ls_abs_structure_Flack 0.089(14)
_refine_ls_extinction_method none
_refine_ls_goodness_of_fit_ref 1.728
_refine_ls_hydrogen_treatment mixed
_refine_ls_matrix_type full
_refine_ls_number_parameters 416
_refine_ls_number_reflns 5690
_refine_ls_number_restraints 23
_refine_ls_restrained_S_all 1.726
_refine_ls_R_factor_all 0.0551
_refine_ls_R_factor_gt 0.0432
_refine_ls_shift/su_max 0.001
_refine_ls_shift/su_mean 0.000
_refine_ls_structure_factor_coef Fsqd
_refine_ls_weighting_details w=1/[\s^2^(Fo^2^)]
_refine_ls_weighting_scheme sigma
_refine_ls_wR_factor_gt 0.0778
_refine_ls_wR_factor_ref 0.0799
_reflns_number_gt 4997
_reflns_number_total 5690
_reflns_threshold_expression >2sigma(I)
_cod_data_source_file b416994h.txt
_cod_data_source_block 3
_cod_database_code 7008097

loop_
_symmetry_equiv_pos_as_xyz
'x, y, z'
'-x+1/2, -y, z+1/2'
'x+1/2, -y+1/2, -z'
'-x, y+1/2, -z+1/2'

loop_
_atom_site_label
_atom_site_type_symbol
_atom_site_fract_x
_atom_site_fract_y
_atom_site_fract_z
_atom_site_U_iso_or_equiv
_atom_site_adp_type
_atom_site_occupancy
_atom_site_symmetry_multiplicity
_atom_site_calc_flag
_atom_site_refinement_flags
_atom_site_disorder_assembly
_atom_site_disorder_group
Co Co 0.16457(4) 0.48623(3) 0.951463(18) 0.01396(10) Uani 1 1 d . . .
N3 N 0.2937(3) 0.5152(2) 0.88149(11) 0.0185(6) Uani 1 1 d . . .
N4 N 0.3323(3) 0.5050(2) 1.00624(11) 0.0196(6) Uani 1 1 d D . .
HN4A H 0.323(4) 0.5558(18) 1.0364(11) 0.024 Uiso 1 1 d D . .
HN4B H 0.346(4) 0.4447(15) 1.0281(13) 0.024 Uiso 1 1 d D . .
N5 N 0.0175(3) 0.4578(2) 0.88768(12) 0.0186(6) Uani 1 1 d D . .
HN5A H -0.066(2) 0.492(2) 0.8920(13) 0.022 Uiso 1 1 d D . .
HN5B H -0.002(3) 0.3877(10) 0.8911(14) 0.022 Uiso 1 1 d D . .
N2 N 0.1243(3) 0.6365(2) 0.95211(13) 0.0178(6) Uani 1 1 d D . .
HN2A H 0.0368(18) 0.652(3) 0.9353(13) 0.021 Uiso 1 1 d D . .
HN2B H 0.117(3) 0.668(2) 0.9904(8) 0.021 Uiso 1 1 d D . .
C9 C 0.4375(4) 0.4782(3) 0.90234(16) 0.0242(8) Uani 1 1 d D . .
H9A H 0.518(2) 0.499(3) 0.8750(12) 0.029 Uiso 1 1 d D . .
H9B H 0.434(4) 0.4007(9) 0.8987(15) 0.029 Uiso 1 1 d D . .
C10 C 0.4657(4) 0.5188(3) 0.96800(16) 0.0263(8) Uani 1 1 d D . .
H10A H 0.494(3) 0.5941(11) 0.9662(16) 0.032 Uiso 1 1 d D . .
H10B H 0.545(3) 0.478(2) 0.9876(13) 0.032 Uiso 1 1 d D . .
C11 C 0.2377(4) 0.4547(3) 0.82657(14) 0.0252(8) Uani 1 1 d D . .
H11A H 0.260(4) 0.3797(11) 0.8341(15) 0.030 Uiso 1 1 d D . .
H11B H 0.295(3) 0.469(3) 0.7885(9) 0.030 Uiso 1 1 d D . .
C12 C 0.0792(4) 0.4738(3) 0.82342(15) 0.0247(8) Uani 1 1 d D . .
H12A H 0.033(3) 0.424(2) 0.7944(12) 0.030 Uiso 1 1 d D . .
H12B H 0.057(4) 0.5480(11) 0.8140(15) 0.030 Uiso 1 1 d D . .
C8 C 0.2975(4) 0.6329(3) 0.86651(16) 0.0219(8) Uani 1 1 d D . .
H8A H 0.221(3) 0.638(2) 0.8350(12) 0.026 Uiso 1 1 d D . .
H8B H 0.3966(16) 0.657(2) 0.8582(15) 0.026 Uiso 1 1 d D . .
C7 C 0.2446(4) 0.6963(3) 0.92138(17) 0.0285(8) Uani 1 1 d D . .
H7A H 0.214(4) 0.7665(14) 0.9058(15) 0.034 Uiso 1 1 d D . .
H7B H 0.315(3) 0.701(3) 0.9569(11) 0.034 Uiso 1 1 d D . .
O1 O 0.2142(2) 0.34074(15) 0.94969(10) 0.0176(5) Uani 1 1 d . . .
O2 O 0.1513(2) 0.18181(16) 0.98660(10) 0.0229(5) Uani 1 1 d . . .
C1 C 0.1330(3) 0.2774(2) 0.98291(14) 0.0176(7) Uani 1 1 d . . .
C2 C 0.0088(4) 0.3302(3) 1.01587(16) 0.0203(7) Uani 1 1 d D . .
H2A H -0.002(3) 0.294(2) 1.0568(8) 0.024 Uiso 1 1 d D . .
H2B H -0.081(2) 0.323(3) 0.9919(13) 0.024 Uiso 1 1 d D . .
N1 N 0.0381(3) 0.4461(2) 1.02210(12) 0.0195(6) Uani 1 1 d D . .
HN1 H 0.063(3) 0.468(2) 1.0622(7) 0.023 Uiso 1 1 d D . .
C3 C -0.0947(4) 0.5074(3) 1.03351(16) 0.0284(8) Uani 1 1 d D . .
H3A H -0.159(3) 0.495(3) 0.9966(10) 0.034 Uiso 1 1 d D . .
H3B H -0.060(4) 0.5820(12) 1.0353(16) 0.034 Uiso 1 1 d D . .
C4 C -0.1630(4) 0.4810(3) 1.09668(15) 0.0278(8) Uani 1 1 d . . .
H4 H -0.206(4) 0.399(3) 1.0989(15) 0.033 Uiso 1 1 d . . .
O3 O -0.2761(3) 0.54929(18) 1.10200(12) 0.0400(7) Uani 1 1 d . . .
O4 O -0.0566(3) 0.4966(3) 1.14101(12) 0.0489(8) Uani 1 1 d . . .
C5 C -0.3958(4) 0.5112(3) 1.13772(17) 0.0366(9) Uani 1 1 d . . .
H5A H -0.4702 0.5656 1.1391 0.055 Uiso 1 1 calc . . .
H5B H -0.3647 0.4945 1.1806 0.055 Uiso 1 1 calc . . .
H5C H -0.4341 0.4473 1.1178 0.055 Uiso 1 1 calc . . .
C6 C -0.0794(5) 0.4494(4) 1.2012(2) 0.0520(12) Uani 1 1 d . . .
H6A H 0.0026 0.4643 1.2285 0.078 Uiso 1 1 calc . . .
H6B H -0.0900 0.3728 1.1963 0.078 Uiso 1 1 calc . . .
H6C H -0.1664 0.4786 1.2202 0.078 Uiso 1 1 calc . . .
S1 S 0.25200(9) 0.77417(6) 1.10053(4) 0.01847(18) Uani 1 1 d . . .
O11 O 0.3709(2) 0.72123(18) 1.07048(10) 0.0293(6) Uani 1 1 d . . .
O12 O 0.1147(2) 0.74670(19) 1.07496(10) 0.0263(6) Uani 1 1 d . . .
O13 O 0.2750(3) 0.88495(18) 1.11159(12) 0.0361(7) Uani 1 1 d . . .
C13 C 0.2477(5) 0.7151(3) 1.17888(17) 0.0387(10) Uani 1 1 d . . .
F11 F 0.3634(3) 0.7402(2) 1.21044(11) 0.0683(8) Uani 1 1 d . . .
F12 F 0.2438(3) 0.61020(17) 1.17400(11) 0.0546(7) Uani 1 1 d . . .
F13 F 0.1349(3) 0.7471(2) 1.21066(11) 0.0679(8) Uani 1 1 d . . .
S2 S 0.83126(10) 0.18833(6) 0.83969(3) 0.01824(18) Uani 1 1 d . . .
O21 O 0.9656(3) 0.24062(19) 0.85056(12) 0.0362(7) Uani 1 1 d . . .
O22 O 0.7623(3) 0.1498(2) 0.89600(11) 0.0388(7) Uani 1 1 d . . .
O23 O 0.8283(3) 0.11595(19) 0.78826(11) 0.0378(6) Uani 1 1 d . . .
C23 C 0.7184(4) 0.2955(3) 0.81416(19) 0.0357(10) Uani 1 1 d . . .
F21 F 0.7220(2) 0.37636(16) 0.85284(14) 0.0571(8) Uani 1 1 d . . .
F22 F 0.7578(4) 0.3301(2) 0.75798(13) 0.0846(10) Uani 1 1 d . . .
F23 F 0.5804(3) 0.2681(2) 0.81044(13) 0.0600(8) Uani 1 1 d . . .

loop_
_atom_site_aniso_label
_atom_site_aniso_U_11
_atom_site_aniso_U_22
_atom_site_aniso_U_33
_atom_site_aniso_U_23
_atom_site_aniso_U_13
_atom_site_aniso_U_12
Co 0.0144(2) 0.0126(2) 0.01496(19) 0.00056(16) 0.00025(18) 0.00010(18)
N3 0.0218(15) 0.0131(14) 0.0207(13) 0.0010(11) 0.0039(10) 0.0000(12)
N4 0.0214(14) 0.0161(15) 0.0214(14) 0.0023(11) -0.0003(12) -0.0006(15)
N5 0.0197(15) 0.0160(16) 0.0201(14) 0.0017(11) -0.0019(12) -0.0004(12)
N2 0.0143(14) 0.0182(14) 0.0210(14) 0.0006(12) -0.0003(12) 0.0008(11)
C9 0.0160(17) 0.0205(18) 0.0360(19) 0.0079(16) 0.0083(15) 0.0012(15)
C10 0.0175(18) 0.0210(19) 0.040(2) 0.0090(16) -0.0024(14) -0.0006(15)
C11 0.037(2) 0.0212(18) 0.0177(18) -0.0043(14) 0.0056(15) -0.0043(17)
C12 0.033(2) 0.0215(19) 0.0196(17) 0.0006(15) -0.0047(15) -0.0087(16)
C8 0.025(2) 0.0175(17) 0.0231(18) 0.0069(14) 0.0007(14) -0.0053(15)
C7 0.032(2) 0.0189(18) 0.034(2) 0.0052(16) 0.0062(17) 0.0021(17)
O1 0.0210(12) 0.0132(10) 0.0185(11) 0.0006(9) 0.0055(10) -0.0025(9)
O2 0.0241(13) 0.0126(12) 0.0320(13) 0.0030(9) 0.0056(11) -0.0009(11)
C1 0.0185(18) 0.0173(18) 0.0168(16) -0.0003(13) -0.0015(13) 0.0009(14)
C2 0.0212(19) 0.0149(18) 0.0248(18) 0.0025(14) 0.0030(15) -0.0003(15)
N1 0.0243(16) 0.0136(14) 0.0206(14) -0.0026(11) 0.0059(12) 0.0013(12)
C3 0.0247(19) 0.025(2) 0.036(2) 0.0039(17) 0.0092(15) 0.0038(17)
C4 0.0279(19) 0.0281(19) 0.0275(18) -0.0048(15) 0.0161(17) -0.0028(19)
O3 0.0474(18) 0.0186(13) 0.0540(17) 0.0051(12) 0.0164(14) 0.0080(13)
O4 0.0479(18) 0.065(2) 0.0343(15) -0.0024(16) -0.0002(13) -0.0180(17)
C5 0.0204(19) 0.042(2) 0.047(2) 0.001(2) 0.0042(17) 0.0008(19)
C6 0.051(3) 0.059(3) 0.046(3) 0.002(2) -0.001(2) 0.020(2)
S1 0.0197(4) 0.0166(4) 0.0191(4) -0.0004(3) 0.0001(3) -0.0019(4)
O11 0.0246(14) 0.0296(14) 0.0337(14) -0.0006(11) 0.0072(10) 0.0001(11)
O12 0.0196(12) 0.0300(14) 0.0292(13) 0.0007(10) -0.0025(10) -0.0006(11)
O13 0.0426(17) 0.0163(13) 0.0496(17) -0.0033(11) -0.0065(13) -0.0055(12)
C13 0.040(3) 0.051(3) 0.025(2) -0.0034(18) -0.0028(19) 0.010(2)
F11 0.0737(19) 0.094(2) 0.0372(15) 0.0096(14) -0.0318(13) -0.0086(18)
F12 0.0710(18) 0.0378(14) 0.0550(16) 0.0281(11) 0.0059(13) 0.0006(14)
F13 0.077(2) 0.092(2) 0.0348(14) 0.0023(14) 0.0269(13) 0.0184(17)
S2 0.0221(4) 0.0161(4) 0.0165(4) -0.0008(3) 0.0007(4) -0.0013(4)
O21 0.0230(14) 0.0250(14) 0.0606(18) -0.0113(13) -0.0053(12) -0.0027(12)
O22 0.0448(17) 0.0449(16) 0.0267(14) 0.0162(12) 0.0163(12) 0.0134(15)
O23 0.0559(17) 0.0314(14) 0.0262(13) -0.0130(10) -0.0054(13) -0.0001(14)
C23 0.032(2) 0.026(2) 0.049(2) 0.0083(18) -0.0063(18) -0.0027(17)
F21 0.0271(13) 0.0254(12) 0.119(2) -0.0277(14) -0.0102(14) 0.0072(11)
F22 0.114(2) 0.0704(19) 0.0690(19) 0.0511(16) 0.0118(18) 0.029(2)
F23 0.0306(14) 0.0414(15) 0.108(2) -0.0011(14) -0.0340(14) 0.0022(12)

loop_
_atom_type_symbol
_atom_type_description
_atom_type_scat_dispersion_real
_atom_type_scat_dispersion_imag
_atom_type_scat_source
C C 0.0033 0.0016 'International Tables Vol C Tables 4.2.6.8 and 6.1.1.4'
H H 0.0000 0.0000 'International Tables Vol C Tables 4.2.6.8 and 6.1.1.4'
N N 0.0061 0.0033 'International Tables Vol C Tables 4.2.6.8 and 6.1.1.4'
O O 0.0106 0.0060 'International Tables Vol C Tables 4.2.6.8 and 6.1.1.4'
Co Co 0.3494 0.9721 'International Tables Vol C Tables 4.2.6.8 and 6.1.1.4'
F F 0.0171 0.0103 'International Tables Vol C Tables 4.2.6.8 and 6.1.1.4'
S S 0.1246 0.1234 'International Tables Vol C Tables 4.2.6.8 and 6.1.1.4'

loop_
_geom_angle_atom_site_label_1
_geom_angle_atom_site_label_2
_geom_angle_atom_site_label_3
_geom_angle
_geom_angle_site_symmetry_1
_geom_angle_site_symmetry_3
_geom_angle_publ_flag
O1 Co N2 176.97(10) . . yes
O1 Co N3 90.91(10) . . yes
N2 Co N3 86.64(11) . . yes
O1 Co N5 88.82(10) . . yes
N2 Co N5 92.81(11) . . yes
N3 Co N5 86.63(11) . . yes
O1 Co N4 86.24(10) . . yes
N2 Co N4 91.82(11) . . yes
N3 Co N4 86.28(11) . . yes
N5 Co N4 171.29(11) . . yes
O1 Co N1 84.96(10) . . yes
N2 Co N1 97.50(11) . . yes
N3 Co N1 175.86(11) . . yes
N5 Co N1 93.35(11) . . yes
N4 Co N1 93.36(11) . . yes
C11 N3 C9 112.8(3) . . yes
C11 N3 C8 110.3(2) . . yes
C9 N3 C8 110.4(3) . . yes
C11 N3 Co 106.46(19) . . yes
C9 N3 Co 105.82(18) . . yes
C8 N3 Co 110.94(19) . . yes
C10 N4 Co 110.87(19) . . yes
C12 N5 Co 109.6(2) . . yes
C7 N2 Co 110.2(2) . . yes
N3 C9 C10 108.9(3) . . yes
N4 C10 C9 108.5(3) . . yes
N3 C11 C12 107.4(3) . . yes
N5 C12 C11 108.5(3) . . yes
C7 C8 N3 110.7(3) . . yes
C8 C7 N2 108.4(3) . . yes
C1 O1 Co 116.19(19) . . yes
O2 C1 O1 123.9(3) . . yes
O2 C1 C2 121.0(3) . . yes
O1 C1 C2 115.0(3) . . yes
N1 C2 C1 109.5(3) . . yes
C3 N1 C2 112.0(3) . . yes
C3 N1 Co 119.3(2) . . yes
C2 N1 Co 107.1(2) . . yes
N1 C3 C4 112.3(3) . . yes
O3 C4 O4 114.1(3) . . yes
O3 C4 C3 104.9(3) . . yes
O4 C4 C3 105.5(3) . . yes
C4 O3 C5 115.7(3) . . yes
C4 O4 C6 116.3(3) . . yes
O12 S1 O13 115.56(16) . . yes
O12 S1 O11 114.04(13) . . yes
O13 S1 O11 114.14(16) . . yes
O12 S1 C13 103.08(18) . . yes
O13 S1 C13 104.67(17) . . yes
O11 S1 C13 103.30(17) . . yes
F11 C13 F13 108.9(3) . . yes
F11 C13 F12 107.6(4) . . yes
F13 C13 F12 108.9(4) . . yes
F11 C13 S1 110.5(3) . . yes
F13 C13 S1 111.1(3) . . yes
F12 C13 S1 109.7(2) . . yes
O23 S2 O21 115.80(17) . . yes
O23 S2 O22 114.18(16) . . yes
O21 S2 O22 114.32(16) . . yes
O23 S2 C23 103.96(17) . . yes
O21 S2 C23 102.33(16) . . yes
O22 S2 C23 104.04(17) . . yes
F21 C23 F22 107.4(3) . . yes
F21 C23 F23 105.3(3) . . yes
F22 C23 F23 107.5(3) . . yes
F21 C23 S2 112.5(3) . . yes
F22 C23 S2 111.0(3) . . yes
F23 C23 S2 112.8(3) . . yes

loop_
_geom_bond_atom_site_label_1
_geom_bond_atom_site_label_2
_geom_bond_distance
_geom_bond_site_symmetry_2
_geom_bond_publ_flag
Co O1 1.8994(19) . yes
Co N2 1.939(3) . yes
Co N3 1.950(2) . yes
Co N5 1.964(3) . yes
Co N4 1.968(3) . yes
Co N1 1.978(3) . yes
N3 C11 1.491(4) . yes
N3 C9 1.491(4) . yes
N3 C8 1.524(4) . yes
N4 C10 1.498(4) . yes
N5 C12 1.496(4) . yes
N2 C7 1.505(4) . yes
C9 C10 1.510(5) . yes
C11 C12 1.503(5) . yes
C8 C7 1.499(5) . yes
O1 C1 1.311(4) . yes
O2 C1 1.224(4) . yes
C1 C2 1.512(5) . yes
C2 N1 1.498(4) . yes
N1 C3 1.484(4) . yes
C3 C4 1.524(4) . yes
C4 O3 1.370(4) . yes
C4 O4 1.385(4) . yes
O3 C5 1.436(4) . yes
O4 C6 1.429(5) . yes
S1 O12 1.437(2) . yes
S1 O13 1.438(2) . yes
S1 O11 1.446(2) . yes
S1 C13 1.826(4) . yes
C13 F11 1.312(5) . yes
C13 F13 1.316(5) . yes
C13 F12 1.333(4) . yes
S2 O23 1.427(2) . yes
S2 O21 1.438(2) . yes
S2 O22 1.444(2) . yes
S2 C23 1.802(4) . yes
C23 F21 1.314(4) . yes
C23 F22 1.324(5) . yes
C23 F23 1.338(4) . yes

loop_
_geom_torsion_atom_site_label_1
_geom_torsion_atom_site_label_2
_geom_torsion_atom_site_label_3
_geom_torsion_atom_site_label_4
_geom_torsion
_geom_torsion_site_symmetry_1
_geom_torsion_site_symmetry_2
_geom_torsion_site_symmetry_3
_geom_torsion_site_symmetry_4
_geom_torsion_publ_flag
O1 Co N3 C11 63.2(2) . . . . yes
N2 Co N3 C11 -118.6(2) . . . . yes
N5 Co N3 C11 -25.6(2) . . . . yes
N4 Co N3 C11 149.4(2) . . . . yes
N1 Co N3 C11 64.3(16) . . . . yes
O1 Co N3 C9 -57.1(2) . . . . yes
N2 Co N3 C9 121.2(2) . . . . yes
N5 Co N3 C9 -145.8(2) . . . . yes
N4 Co N3 C9 29.1(2) . . . . yes
N1 Co N3 C9 -56.0(16) . . . . yes
O1 Co N3 C8 -176.8(2) . . . . yes
N2 Co N3 C8 1.4(2) . . . . yes
N5 Co N3 C8 94.4(2) . . . . yes
N4 Co N3 C8 -90.6(2) . . . . yes
N1 Co N3 C8 -175.7(15) . . . . yes
O1 Co N4 C10 85.2(2) . . . . yes
N2 Co N4 C10 -92.5(2) . . . . yes
N3 Co N4 C10 -6.0(2) . . . . yes
N5 Co N4 C10 29.6(9) . . . . yes
N1 Co N4 C10 169.9(2) . . . . yes
O1 Co N5 C12 -91.6(2) . . . . yes
N2 Co N5 C12 85.9(2) . . . . yes
N3 Co N5 C12 -0.6(2) . . . . yes
N4 Co N5 C12 -36.1(9) . . . . yes
N1 Co N5 C12 -176.4(2) . . . . yes
O1 Co N2 C7 14(2) . . . . yes
N3 Co N2 C7 -22.1(2) . . . . yes
N5 Co N2 C7 -108.6(2) . . . . yes
N4 Co N2 C7 64.0(2) . . . . yes
N1 Co N2 C7 157.7(2) . . . . yes
C11 N3 C9 C10 -162.9(3) . . . . yes
C8 N3 C9 C10 73.2(3) . . . . yes
Co N3 C9 C10 -46.9(3) . . . . yes
Co N4 C10 C9 -18.7(3) . . . . yes
N3 C9 C10 N4 43.1(4) . . . . yes
C9 N3 C11 C12 162.1(3) . . . . yes
C8 N3 C11 C12 -74.0(3) . . . . yes
Co N3 C11 C12 46.4(3) . . . . yes
Co N5 C12 C11 26.7(3) . . . . yes
N3 C11 C12 N5 -48.1(4) . . . . yes
C11 N3 C8 C7 137.4(3) . . . . yes
C9 N3 C8 C7 -97.3(3) . . . . yes
Co N3 C8 C7 19.7(3) . . . . yes
N3 C8 C7 N2 -36.8(4) . . . . yes
Co N2 C7 C8 37.9(3) . . . . yes
N2 Co O1 C1 156(2) . . . . yes
N3 Co O1 C1 -167.9(2) . . . . yes
N5 Co O1 C1 -81.3(2) . . . . yes
N4 Co O1 C1 105.9(2) . . . . yes
N1 Co O1 C1 12.2(2) . . . . yes
Co O1 C1 O2 -179.9(3) . . . . yes
Co O1 C1 C2 2.0(3) . . . . yes
O2 C1 C2 N1 161.1(3) . . . . yes
O1 C1 C2 N1 -20.7(4) . . . . yes
C1 C2 N1 C3 160.6(3) . . . . yes
C1 C2 N1 Co 28.0(3) . . . . yes
O1 Co N1 C3 -150.8(2) . . . . yes
N2 Co N1 C3 31.0(3) . . . . yes
N3 Co N1 C3 -151.9(15) . . . . yes
N5 Co N1 C3 -62.3(3) . . . . yes
N4 Co N1 C3 123.3(2) . . . . yes
O1 Co N1 C2 -22.3(2) . . . . yes
N2 Co N1 C2 159.5(2) . . . . yes
N3 Co N1 C2 -23.4(17) . . . . yes
N5 Co N1 C2 66.2(2) . . . . yes
N4 Co N1 C2 -108.3(2) . . . . yes
C2 N1 C3 C4 65.5(4) . . . . yes
Co N1 C3 C4 -168.3(2) . . . . yes
N1 C3 C4 O3 175.4(3) . . . . yes
N1 C3 C4 O4 54.6(4) . . . . yes
O4 C4 O3 C5 -95.0(4) . . . . yes
C3 C4 O3 C5 150.0(3) . . . . yes
O3 C4 O4 C6 82.6(4) . . . . yes
C3 C4 O4 C6 -162.8(3) . . . . yes
O12 S1 C13 F11 -175.4(3) . . . . yes
O13 S1 C13 F11 -54.1(3) . . . . yes
O11 S1 C13 F11 65.6(3) . . . . yes
O12 S1 C13 F13 -54.4(3) . . . . yes
O13 S1 C13 F13 66.8(3) . . . . yes
O11 S1 C13 F13 -173.4(3) . . . . yes
O12 S1 C13 F12 66.1(3) . . . . yes
O13 S1 C13 F12 -172.6(3) . . . . yes
O11 S1 C13 F12 -52.9(4) . . . . yes
O23 S2 C23 F21 -172.2(3) . . . . yes
O21 S2 C23 F21 -51.3(3) . . . . yes
O22 S2 C23 F21 67.9(3) . . . . yes
O23 S2 C23 F22 -51.9(3) . . . . yes
O21 S2 C23 F22 69.0(3) . . . . yes
O22 S2 C23 F22 -171.7(3) . . . . yes
O23 S2 C23 F23 68.8(3) . . . . yes
O21 S2 C23 F23 -170.3(3) . . . . yes
O22 S2 C23 F23 -51.0(3) . . . . yes
